data_7059634
loop_
_publ_author_name
'Dong, Shu-Hui'
'Bai, Ming'
'Hou, Zi-Lin'
'Zhou, Wei-Yu'
'Yao, Guo-Dong'
'Lin, Bin'
'Huang, Xiao-Xiao'
'Song, Shao-Jiang'

_publ_section_title
;
 Dihydroagarofuran sesquiterpenoid derivatives from the leaves of
 Tripterygium wilfordii with potential neuroprotective effects against
 H2O2-induced SH-SY5Y cell injuries
;
_journal_issue 25
_journal_name_full 'New Journal of Chemistry'
_journal_page_first 10258
_journal_page_last 10265
_journal_paper_doi 10.1039/D0NJ00703J
_journal_volume 44
_journal_year 2020
_chemical_absolute_configuration ad
_chemical_formula_sum 'C30 H40 O13'
_chemical_formula_weight 608.62
_space_group_crystal_system monoclinic
_space_group_IT_number 4
_space_group_name_Hall 'P 2yb'
_space_group_name_H-M_alt 'P 1 21 1'
_atom_sites_solution_hydrogens mixed
_audit_update_record
;
2019-12-30 deposited with the CCDC.	2020-05-20 downloaded from the CCDC.
;
_cell_angle_alpha 90
_cell_angle_beta 91.470(2)
_cell_angle_gamma 90
_cell_formula_units_Z 2
_cell_length_a 8.9583(5)
_cell_length_b 18.5150(9)
_cell_length_c 9.0555(5)
_cell_measurement_reflns_used 9973
_cell_measurement_temperature 210.(2)
_cell_measurement_theta_max 56.3312
_cell_measurement_theta_min 4.2950
_cell_volume 1501.48(14)
_computing_cell_refinement 'SAINT V8.40A (Bruker Nano, Inc., 2019)'
_computing_data_reduction 'SAINT V8.40A (Bruker Nano, Inc., 2019)'
_computing_molecular_graphics 'shelXle (C.B. Huebschle, rev 946)'
_computing_structure_refinement 'SHELXL-2018/3 (Sheldrick, 2018)'
_computing_structure_solution 'SHELXT 2014/5 (Sheldrick, 2014)'
_diffrn_ambient_temperature 210.(2)
_diffrn_detector_area_resol_mean 7.3910
_diffrn_measured_fraction_theta_full 0.999
_diffrn_measured_fraction_theta_max 0.999
_diffrn_measurement_device_type 'Bruker D8 VENTURE PHOTON II'
_diffrn_radiation_monochromator 'Helios Multi-layer Optic'
_diffrn_radiation_type ' Ga K\a'
_diffrn_radiation_wavelength 1.34139
_diffrn_reflns_av_R_equivalents 0.0411
_diffrn_reflns_av_unetI/netI 0.0371
_diffrn_reflns_limit_h_max 11
_diffrn_reflns_limit_h_min -11
_diffrn_reflns_limit_k_max 23
_diffrn_reflns_limit_k_min -23
_diffrn_reflns_limit_l_max 11
_diffrn_reflns_limit_l_min -11
_diffrn_reflns_number 23576
_diffrn_reflns_theta_full 57.00
_diffrn_reflns_theta_max 57.00
_diffrn_reflns_theta_min 4.29
_diffrn_source MetalJet
_diffrn_source_type 'Liquid Metal source'
_exptl_absorpt_coefficient_mu 0.570
_exptl_absorpt_correction_T_max 0.75
_exptl_absorpt_correction_T_min 0.65
_exptl_absorpt_correction_type multi-scan
_exptl_absorpt_process_details
;
SADABS-2016/2 - Bruker AXS area detector scaling and absorption correction
;
_exptl_crystal_density_diffrn 1.346
_exptl_crystal_density_method 'not measured'
_exptl_crystal_description block
_exptl_crystal_F_000 648
_exptl_crystal_size_max 0.200
_exptl_crystal_size_mid 0.200
_exptl_crystal_size_min 0.200
_refine_diff_density_max 0.206
_refine_diff_density_min -0.445
_refine_ls_abs_structure_details
;

Flack x determined using 2023 quotients [(I+)-(I-)]/[(I+)+(I-)]
(Parsons, Flack and Wagner, Acta Cryst. B69 (2013) 249-259).
;
_refine_ls_abs_structure_Flack 0.03(10)
_refine_ls_extinction_coef 0.0048(10)
_refine_ls_extinction_method 'SHELXL-2018/3 (Sheldrick 2018)'
_refine_ls_goodness_of_fit_ref 1.026
_refine_ls_hydrogen_treatment constr
_refine_ls_matrix_type full
_refine_ls_number_parameters 401
_refine_ls_number_reflns 6118
_refine_ls_number_restraints 1
_refine_ls_restrained_S_all 1.026
_refine_ls_R_factor_all 0.0598
_refine_ls_R_factor_gt 0.0471
_refine_ls_shift/su_max 0.058
_refine_ls_shift/su_mean 0.003
_refine_ls_structure_factor_coef Fsqd
_refine_ls_weighting_details 'w=1/[\s^2^(Fo^2^)+(0.0689P)^2^+0.3742P] where P=(Fo^2^+2Fc^2^)/3'
_refine_ls_weighting_scheme calc
_refine_ls_wR_factor_gt 0.1178
_refine_ls_wR_factor_ref 0.1293
_reflns_number_gt 5138
_reflns_number_total 6118
_reflns_threshold_expression 'I > 2\s(I)'
_cod_data_source_file d0nj00703j2.cif
_cod_data_source_block SYYK_OLD6
_cod_depositor_comments
;
The following automatic conversions were performed:

data item '_exptl_absorpt_correction_type' value 'Multi-Scan' was
changed to 'multi-scan' in accordance with the
/home/data/users/saulius/crontab/automatic-downloads/rss-feeds/RSC/lib/dictionaries/cif_core.dic
dictionary named 'cif_core.dic' version 2.4.2 last updated on
2011-04-26.

Automatic conversion script
Id: cif_fix_values 7556 2019-12-06 15:28:31Z antanas 

 Adding full bibliography for 7059634.cif.

 Adding full bibliography for 7059634.cif.
;
_cod_database_code 7059634

loop_
_space_group_symop_operation_xyz
'x, y, z'
'-x, y+1/2, -z'

loop_
_atom_site_type_symbol
_atom_site_label
_atom_site_fract_x
_atom_site_fract_y
_atom_site_fract_z
_atom_site_U_iso_or_equiv
_atom_site_adp_type
_atom_site_calc_flag
_atom_site_refinement_flags_adp
_atom_site_refinement_flags_occupancy
_atom_site_refinement_flags_posn
_atom_site_occupancy
_atom_site_disorder_assembly
_atom_site_disorder_group
O O1S 0.2329(6) 0.5063(3) 1.1610(6) 0.1079(16) Uani d . . G 1 . .
H H1SA 0.264456 0.549913 1.171016 0.162 Uiso d U . G 1 . .
H H1SB 0.29252 0.477415 1.207883 0.162 Uiso d U . G 1 . .
O O1 0.7181(3) 0.51296(14) 0.6589(3) 0.0384(6) Uani d . . . 1 . .
O O2 0.4242(3) 0.48445(13) 0.7684(3) 0.0392(6) Uani d . . . 1 . .
O O3 0.5690(4) 0.5117(2) 0.9672(3) 0.0629(9) Uani d . . . 1 . .
O O4 0.4608(3) 0.70232(13) 0.6605(3) 0.0347(5) Uani d . . . 1 . .
O O5 0.2016(3) 0.57453(15) 0.8842(3) 0.0395(6) Uani d . . . 1 . .
H H5 0.109061 0.573165 0.887015 0.059 Uiso calc U . R 1 . .
O O6 0.2051(4) 0.70804(18) 0.4202(4) 0.0578(8) Uani d . . . 1 . .
H H6 0.268491 0.740219 0.409795 0.087 Uiso calc U . R 1 . .
O O7 0.4807(4) 0.76449(17) 0.3989(4) 0.0591(8) Uani d . . . 1 . .
H H7 0.515481 0.787451 0.470631 0.089 Uiso calc U . R 1 . .
O O8 0.7505(3) 0.56722(19) 0.3754(3) 0.0524(8) Uani d . . . 1 . .
O O9 0.9903(4) 0.5492(3) 0.3899(7) 0.131(3) Uani d . . . 1 . .
O O10 0.8977(3) 0.56167(15) 0.8062(3) 0.0426(6) Uani d . . . 1 . .
O O11 0.3206(3) 0.48444(13) 0.4827(3) 0.0377(6) Uani d . . . 1 . .
O O12 0.4083(4) 0.37842(17) 0.4080(5) 0.0703(10) Uani d . . . 1 . .
C C1 1.1453(6) 0.2090(3) 1.0048(6) 0.0683(14) Uani d . . . 1 . .
H H1 1.180907 0.1633 1.03411 0.082 Uiso calc U . R 1 . .
C C2 1.1934(6) 0.2696(3) 1.0790(6) 0.0630(12) Uani d . . . 1 . .
H H2 1.261904 0.265229 1.158935 0.076 Uiso calc U . R 1 . .
C C3 1.1412(5) 0.3374(2) 1.0366(5) 0.0496(10) Uani d . . . 1 . .
H H3 1.173978 0.378788 1.087994 0.059 Uiso calc U . R 1 . .
C C4 1.0402(4) 0.3438(2) 0.9176(4) 0.0391(8) Uani d . . . 1 . .
C C5 0.9879(4) 0.4168(2) 0.8758(4) 0.0390(8) Uani d . . . 1 . .
H H5A 1.036778 0.455797 0.922605 0.047 Uiso calc U . R 1 . .
C C6 0.8796(4) 0.4332(2) 0.7797(5) 0.0404(9) Uani d . . . 1 . .
H H6A 0.829223 0.396152 0.727847 0.048 Uiso calc U . R 1 . .
C C7 0.8376(4) 0.5086(2) 0.7533(4) 0.0360(8) Uani d . . . 1 . .
C C8 0.6621(4) 0.58408(18) 0.6220(4) 0.0336(8) Uani d . . . 1 . .
H H8 0.674371 0.615109 0.71054 0.04 Uiso calc U . R 1 . .
C C9 0.4920(4) 0.57667(18) 0.5856(4) 0.0315(7) Uani d . . . 1 . .
C C10 0.4121(4) 0.56044(18) 0.7320(4) 0.0307(7) Uani d . . . 1 . .
H H10 0.464333 0.587943 0.811603 0.037 Uiso calc U . R 1 . .
C C11 0.5055(5) 0.4677(2) 0.8912(5) 0.0482(10) Uani d . . . 1 . .
C C12 0.5086(6) 0.3883(3) 0.9175(7) 0.0739(16) Uani d . . . 1 . .
H H12A 0.600466 0.375421 0.970138 0.111 Uiso calc U . R 1 . .
H H12B 0.503555 0.363165 0.82351 0.111 Uiso calc U . R 1 . .
H H12C 0.423899 0.374618 0.975903 0.111 Uiso calc U . R 1 . .
C C13 0.4375(4) 0.65438(19) 0.5351(4) 0.0338(8) Uani d . . . 1 . .
C C14 0.3206(4) 0.71494(18) 0.7365(4) 0.0373(8) Uani d . . . 1 . .
C C15 0.2196(4) 0.65620(19) 0.6718(4) 0.0361(8) Uani d . . . 1 . .
H H15 0.113199 0.670116 0.678042 0.043 Uiso calc U . R 1 . .
C C16 0.2457(4) 0.58053(19) 0.7350(4) 0.0328(7) Uani d . . . 1 . .
H H16 0.188085 0.545301 0.674214 0.039 Uiso calc U . R 1 . .
C C17 0.2665(4) 0.6520(2) 0.5103(4) 0.0394(8) Uani d . . . 1 . .
H H17 0.237148 0.604555 0.46844 0.047 Uiso calc U . R 1 . .
C C18 0.2639(6) 0.7919(2) 0.7039(6) 0.0562(12) Uani d . . . 1 . .
H H18A 0.340988 0.826545 0.73136 0.084 Uiso calc U . R 1 . .
H H18B 0.175413 0.801247 0.760476 0.084 Uiso calc U . R 1 . .
H H18C 0.239484 0.796527 0.599346 0.084 Uiso calc U . R 1 . .
C C19 0.3574(5) 0.7128(2) 0.9025(4) 0.0443(9) Uani d . . . 1 . .
H H19A 0.402371 0.666647 0.927938 0.066 Uiso calc U . R 1 . .
H H19B 0.266471 0.719048 0.956987 0.066 Uiso calc U . R 1 . .
H H19C 0.426742 0.751382 0.927812 0.066 Uiso calc U . R 1 . .
C C20 0.5281(5) 0.6903(2) 0.4093(4) 0.0460(10) Uani d . . . 1 . .
C C21 0.6940(5) 0.6894(2) 0.4518(5) 0.0483(10) Uani d . . . 1 . .
H H21A 0.750501 0.706038 0.366948 0.058 Uiso calc U . R 1 . .
H H21B 0.711723 0.723936 0.53233 0.058 Uiso calc U . R 1 . .
C C22 0.7544(5) 0.6161(2) 0.5000(4) 0.0436(9) Uani d . . . 1 . .
H H22 0.858977 0.621767 0.536255 0.052 Uiso calc U . R 1 . .
C C23 0.8754(5) 0.5360(2) 0.3331(5) 0.0474(10) Uani d . . . 1 . .
C C24 0.8476(6) 0.4860(3) 0.2070(6) 0.0632(13) Uani d . . . 1 . .
H H24A 0.938171 0.459404 0.187312 0.095 Uiso calc U . R 1 . .
H H24B 0.817655 0.513601 0.120118 0.095 Uiso calc U . R 1 . .
H H24C 0.768778 0.452484 0.231331 0.095 Uiso calc U . R 1 . .
C C25 1.0451(6) 0.2148(2) 0.8873(6) 0.0628(13) Uani d . . . 1 . .
H H25 1.012112 0.173221 0.836694 0.075 Uiso calc U . R 1 . .
C C26 0.9938(5) 0.2817(2) 0.8446(5) 0.0514(10) Uani d . . . 1 . .
H H26 0.92571 0.28542 0.7642 0.062 Uiso calc U . R 1 . .
C C27 0.4969(6) 0.6609(3) 0.2549(5) 0.0602(12) Uani d . . . 1 . .
H H27A 0.389967 0.656736 0.237809 0.09 Uiso calc U . R 1 . .
H H27B 0.542851 0.613756 0.245637 0.09 Uiso calc U . R 1 . .
H H27C 0.538111 0.693579 0.182755 0.09 Uiso calc U . R 1 . .
C C28 0.4681(4) 0.5158(2) 0.4704(4) 0.0391(8) Uani d . . . 1 . .
H H28A 0.479246 0.535526 0.370779 0.047 Uiso calc U . R 1 . .
H H28B 0.543991 0.478322 0.486088 0.047 Uiso calc U . R 1 . .
C C29 0.3074(5) 0.4144(2) 0.4523(5) 0.0447(9) Uani d . . . 1 . .
C C30 0.1551(5) 0.3874(3) 0.4800(6) 0.0582(12) Uani d . . . 1 . .
H H30A 0.1295 0.349789 0.409193 0.087 Uiso calc U . R 1 . .
H H30B 0.084198 0.426796 0.469684 0.087 Uiso calc U . R 1 . .
H H30C 0.15171 0.367906 0.579294 0.087 Uiso calc U . R 1 . .

loop_
_atom_site_aniso_label
_atom_site_aniso_U_11
_atom_site_aniso_U_22
_atom_site_aniso_U_33
_atom_site_aniso_U_12
_atom_site_aniso_U_13
_atom_site_aniso_U_23
O1S 0.130(4) 0.103(4) 0.091(3) 0.004(3) -0.004(3) 0.013(3)
O1 0.0286(12) 0.0373(13) 0.0489(15) 0.0039(10) -0.0090(11) -0.0079(11)
O2 0.0378(14) 0.0277(12) 0.0518(15) 0.0024(10) -0.0056(12) 0.0088(11)
O3 0.067(2) 0.069(2) 0.0516(18) 0.0111(18) -0.0208(16) 0.0108(16)
O4 0.0367(13) 0.0307(12) 0.0365(13) -0.0014(10) -0.0028(10) -0.0010(10)
O5 0.0325(13) 0.0453(15) 0.0408(14) -0.0051(12) 0.0018(11) 0.0022(12)
O6 0.0579(19) 0.0565(18) 0.0578(18) 0.0099(15) -0.0204(15) 0.0174(15)
O7 0.076(2) 0.0478(17) 0.0529(18) -0.0048(16) -0.0057(16) 0.0204(14)
O8 0.0366(14) 0.080(2) 0.0410(15) -0.0028(15) 0.0027(12) -0.0193(15)
O9 0.040(2) 0.129(4) 0.220(6) 0.022(2) -0.033(3) -0.121(4)
O10 0.0318(13) 0.0422(14) 0.0532(16) -0.0001(11) -0.0075(11) -0.0091(12)
O11 0.0340(13) 0.0328(12) 0.0457(15) 0.0001(10) -0.0082(11) -0.0086(11)
O12 0.060(2) 0.0388(16) 0.113(3) 0.0030(15) 0.021(2) -0.0172(18)
C1 0.074(3) 0.046(3) 0.085(4) 0.010(2) 0.014(3) 0.024(3)
C2 0.064(3) 0.065(3) 0.059(3) 0.009(3) -0.005(2) 0.016(2)
C3 0.050(2) 0.053(2) 0.046(2) 0.0014(19) -0.0069(19) 0.0041(19)
C4 0.0339(19) 0.0387(19) 0.045(2) 0.0012(15) 0.0041(16) 0.0012(16)
C5 0.0353(19) 0.0392(19) 0.043(2) -0.0010(15) 0.0000(16) -0.0057(16)
C6 0.0317(18) 0.041(2) 0.048(2) 0.0023(15) -0.0045(16) -0.0077(17)
C7 0.0256(16) 0.043(2) 0.0394(19) 0.0034(15) -0.0033(14) -0.0061(16)
C8 0.0303(18) 0.0309(17) 0.0393(19) 0.0016(14) -0.0038(15) -0.0052(15)
C9 0.0297(17) 0.0312(17) 0.0333(17) -0.0011(13) -0.0060(14) -0.0042(14)
C10 0.0325(17) 0.0247(15) 0.0346(18) 0.0005(13) -0.0056(14) 0.0011(13)
C11 0.038(2) 0.050(2) 0.056(3) 0.0068(18) -0.002(2) 0.019(2)
C12 0.066(3) 0.054(3) 0.102(4) 0.009(2) -0.001(3) 0.042(3)
C13 0.0383(19) 0.0330(17) 0.0297(17) -0.0018(15) -0.0066(15) 0.0018(14)
C14 0.0364(19) 0.0284(17) 0.047(2) 0.0045(15) -0.0014(16) -0.0001(15)
C15 0.0317(18) 0.0327(17) 0.043(2) 0.0063(14) -0.0057(15) -0.0001(15)
C16 0.0298(17) 0.0314(17) 0.0369(18) 0.0006(13) -0.0041(14) -0.0003(15)
C17 0.041(2) 0.0373(18) 0.040(2) 0.0043(16) -0.0112(16) 0.0054(16)
C18 0.060(3) 0.030(2) 0.079(3) 0.0111(18) 0.001(2) -0.0007(19)
C19 0.048(2) 0.037(2) 0.048(2) -0.0033(17) 0.0015(18) -0.0093(17)
C20 0.055(2) 0.045(2) 0.038(2) -0.0054(18) -0.0025(18) 0.0092(17)
C21 0.054(3) 0.053(2) 0.038(2) -0.0147(19) 0.0042(18) 0.0034(18)
C22 0.037(2) 0.055(2) 0.039(2) -0.0113(18) 0.0020(17) -0.0094(18)
C23 0.038(2) 0.037(2) 0.067(3) 0.0030(16) 0.001(2) -0.0031(18)
C24 0.063(3) 0.062(3) 0.064(3) 0.008(2) 0.001(2) -0.014(2)
C25 0.069(3) 0.038(2) 0.082(3) -0.004(2) 0.010(3) 0.001(2)
C26 0.050(3) 0.043(2) 0.061(3) -0.0021(19) -0.003(2) -0.0055(19)
C27 0.066(3) 0.079(3) 0.036(2) -0.003(3) -0.006(2) 0.006(2)
C28 0.0312(18) 0.042(2) 0.044(2) -0.0023(16) -0.0039(15) -0.0115(17)
C29 0.051(2) 0.0316(18) 0.051(2) -0.0011(17) -0.0010(19) -0.0048(17)
C30 0.051(3) 0.046(2) 0.078(3) -0.010(2) 0.008(2) -0.011(2)

loop_
_atom_type_symbol
_atom_type_description
_atom_type_scat_dispersion_real
_atom_type_scat_dispersion_imag
_atom_type_scat_source
C C 0.0148 0.0070 'International Tables Vol C Tables 4.2.6.8 and 6.1.1.4'
H H 0.0000 0.0000 'International Tables Vol C Tables 4.2.6.8 and 6.1.1.4'
O O 0.0412 0.0250 'International Tables Vol C Tables 4.2.6.8 and 6.1.1.4'

loop_
_geom_angle_atom_site_label_1
_geom_angle_atom_site_label_2
_geom_angle_atom_site_label_3
_geom_angle_site_symmetry_1
_geom_angle_site_symmetry_3
_geom_angle
_geom_angle_publ_flag
H1SA O1S H1SB . . 109.5 ?
C7 O1 C8 . . 117.7(3) ?
C11 O2 C10 . . 116.5(3) ?
C13 O4 C14 . . 110.9(3) ?
C16 O5 H5 . . 109.5 ?
C17 O6 H6 . . 109.5 ?
C20 O7 H7 . . 109.5 ?
C23 O8 C22 . . 119.7(3) ?
C29 O11 C28 . . 116.8(3) ?
C2 C1 C25 . . 120.3(4) ?
C2 C1 H1 . . 119.8 ?
C25 C1 H1 . . 119.8 ?
C1 C2 C3 . . 120.2(5) ?
C1 C2 H2 . . 119.9 ?
C3 C2 H2 . . 119.9 ?
C2 C3 C4 . . 119.9(4) ?
C2 C3 H3 . . 120.1 ?
C4 C3 H3 . . 120.1 ?
C26 C4 C3 . . 118.6(4) ?
C26 C4 C5 . . 123.2(4) ?
C3 C4 C5 . . 118.2(4) ?
C6 C5 C4 . . 127.0(4) ?
C6 C5 H5A . . 116.5 ?
C4 C5 H5A . . 116.5 ?
C5 C6 C7 . . 120.5(4) ?
C5 C6 H6A . . 119.7 ?
C7 C6 H6A . . 119.7 ?
O10 C7 O1 . . 122.4(3) ?
O10 C7 C6 . . 126.8(3) ?
O1 C7 C6 . . 110.8(3) ?
O1 C8 C22 . . 109.4(3) ?
O1 C8 C9 . . 107.5(3) ?
C22 C8 C9 . . 115.4(3) ?
O1 C8 H8 . . 108.1 ?
C22 C8 H8 . . 108.1 ?
C9 C8 H8 . . 108.1 ?
C28 C9 C10 . . 112.1(3) ?
C28 C9 C8 . . 109.0(3) ?
C10 C9 C8 . . 107.8(3) ?
C28 C9 C13 . . 115.5(3) ?
C10 C9 C13 . . 106.1(3) ?
C8 C9 C13 . . 105.9(3) ?
O2 C10 C16 . . 107.3(3) ?
O2 C10 C9 . . 110.4(3) ?
C16 C10 C9 . . 115.9(3) ?
O2 C10 H10 . . 107.6 ?
C16 C10 H10 . . 107.6 ?
C9 C10 H10 . . 107.6 ?
O3 C11 O2 . . 123.6(4) ?
O3 C11 C12 . . 124.9(4) ?
O2 C11 C12 . . 111.5(4) ?
C11 C12 H12A . . 109.5 ?
C11 C12 H12B . . 109.5 ?
H12A C12 H12B . . 109.5 ?
C11 C12 H12C . . 109.5 ?
H12A C12 H12C . . 109.5 ?
H12B C12 H12C . . 109.5 ?
O4 C13 C17 . . 104.7(3) ?
O4 C13 C20 . . 104.1(3) ?
C17 C13 C20 . . 116.0(3) ?
O4 C13 C9 . . 107.0(3) ?
C17 C13 C9 . . 108.3(3) ?
C20 C13 C9 . . 115.7(3) ?
O4 C14 C15 . . 102.3(3) ?
O4 C14 C19 . . 106.9(3) ?
C15 C14 C19 . . 118.1(3) ?
O4 C14 C18 . . 109.9(3) ?
C15 C14 C18 . . 113.4(3) ?
C19 C14 C18 . . 105.9(3) ?
C14 C15 C16 . . 115.2(3) ?
C14 C15 C17 . . 103.2(3) ?
C16 C15 C17 . . 105.5(3) ?
C14 C15 H15 . . 110.8 ?
C16 C15 H15 . . 110.8 ?
C17 C15 H15 . . 110.8 ?
O5 C16 C15 . . 112.6(3) ?
O5 C16 C10 . . 106.9(3) ?
C15 C16 C10 . . 110.8(3) ?
O5 C16 H16 . . 108.8 ?
C15 C16 H16 . . 108.8 ?
C10 C16 H16 . . 108.8 ?
O6 C17 C15 . . 113.5(3) ?
O6 C17 C13 . . 115.5(3) ?
C15 C17 C13 . . 98.9(3) ?
O6 C17 H17 . . 109.5 ?
C15 C17 H17 . . 109.5 ?
C13 C17 H17 . . 109.5 ?
C14 C18 H18A . . 109.5 ?
C14 C18 H18B . . 109.5 ?
H18A C18 H18B . . 109.5 ?
C14 C18 H18C . . 109.5 ?
H18A C18 H18C . . 109.5 ?
H18B C18 H18C . . 109.5 ?
C14 C19 H19A . . 109.5 ?
C14 C19 H19B . . 109.5 ?
H19A C19 H19B . . 109.5 ?
C14 C19 H19C . . 109.5 ?
H19A C19 H19C . . 109.5 ?
H19B C19 H19C . . 109.5 ?
O7 C20 C27 . . 103.5(3) ?
O7 C20 C21 . . 108.1(3) ?
C27 C20 C21 . . 112.5(4) ?
O7 C20 C13 . . 107.2(3) ?
C27 C20 C13 . . 115.6(4) ?
C21 C20 C13 . . 109.5(3) ?
C22 C21 C20 . . 114.8(3) ?
C22 C21 H21A . . 108.6 ?
C20 C21 H21A . . 108.6 ?
C22 C21 H21B . . 108.6 ?
C20 C21 H21B . . 108.6 ?
H21A C21 H21B . . 107.6 ?
O8 C22 C21 . . 109.5(3) ?
O8 C22 C8 . . 108.7(3) ?
C21 C22 C8 . . 111.2(3) ?
O8 C22 H22 . . 109.2 ?
C21 C22 H22 . . 109.2 ?
C8 C22 H22 . . 109.2 ?
O9 C23 O8 . . 121.6(4) ?
O9 C23 C24 . . 126.8(4) ?
O8 C23 C24 . . 111.6(4) ?
C23 C24 H24A . . 109.5 ?
C23 C24 H24B . . 109.5 ?
H24A C24 H24B . . 109.5 ?
C23 C24 H24C . . 109.5 ?
H24A C24 H24C . . 109.5 ?
H24B C24 H24C . . 109.5 ?
C26 C25 C1 . . 119.6(5) ?
C26 C25 H25 . . 120.2 ?
C1 C25 H25 . . 120.2 ?
C25 C26 C4 . . 121.3(4) ?
C25 C26 H26 . . 119.3 ?
C4 C26 H26 . . 119.3 ?
C20 C27 H27A . . 109.5 ?
C20 C27 H27B . . 109.5 ?
H27A C27 H27B . . 109.5 ?
C20 C27 H27C . . 109.5 ?
H27A C27 H27C . . 109.5 ?
H27B C27 H27C . . 109.5 ?
O11 C28 C9 . . 110.5(3) ?
O11 C28 H28A . . 109.5 ?
C9 C28 H28A . . 109.5 ?
O11 C28 H28B . . 109.5 ?
C9 C28 H28B . . 109.5 ?
H28A C28 H28B . . 108.1 ?
O12 C29 O11 . . 123.1(4) ?
O12 C29 C30 . . 125.0(4) ?
O11 C29 C30 . . 111.8(4) ?
C29 C30 H30A . . 109.5 ?
C29 C30 H30B . . 109.5 ?
H30A C30 H30B . . 109.5 ?
C29 C30 H30C . . 109.5 ?
H30A C30 H30C . . 109.5 ?
H30B C30 H30C . . 109.5 ?

loop_
_geom_bond_atom_site_label_1
_geom_bond_atom_site_label_2
_geom_bond_site_symmetry_2
_geom_bond_distance
_geom_bond_publ_flag
O1S H1SA . 0.86 ?
O1S H1SB . 0.86 ?
O1 C7 . 1.355(4) ?
O1 C8 . 1.445(4) ?
O2 C11 . 1.350(5) ?
O2 C10 . 1.448(4) ?
O3 C11 . 1.201(6) ?
O4 C13 . 1.453(4) ?
O4 C14 . 1.467(4) ?
O5 C16 . 1.422(4) ?
O5 H5 . 0.83 ?
O6 C17 . 1.421(4) ?
O6 H6 . 0.83 ?
O7 C20 . 1.441(5) ?
O7 H7 . 0.83 ?
O8 C23 . 1.325(5) ?
O8 C22 . 1.447(5) ?
O9 C23 . 1.164(5) ?
O10 C7 . 1.213(4) ?
O11 C29 . 1.330(5) ?
O11 C28 . 1.450(4) ?
O12 C29 . 1.200(5) ?
C1 C2 . 1.371(8) ?
C1 C25 . 1.379(8) ?
C1 H1 . 0.94 ?
C2 C3 . 1.391(7) ?
C2 H2 . 0.94 ?
C3 C4 . 1.394(6) ?
C3 H3 . 0.94 ?
C4 C26 . 1.385(6) ?
C4 C5 . 1.476(5) ?
C5 C6 . 1.322(5) ?
C5 H5A . 0.94 ?
C6 C7 . 1.463(5) ?
C6 H6A . 0.94 ?
C8 C22 . 1.518(5) ?
C8 C9 . 1.556(5) ?
C8 H8 . 0.99 ?
C9 C28 . 1.546(5) ?
C9 C10 . 1.552(5) ?
C9 C13 . 1.583(5) ?
C10 C16 . 1.538(5) ?
C10 H10 . 0.99 ?
C11 C12 . 1.489(6) ?
C12 H12A . 0.97 ?
C12 H12B . 0.97 ?
C12 H12C . 0.97 ?
C13 C17 . 1.544(5) ?
C13 C20 . 1.563(5) ?
C14 C15 . 1.523(5) ?
C14 C19 . 1.531(6) ?
C14 C18 . 1.539(5) ?
C15 C16 . 1.529(5) ?
C15 C17 . 1.534(6) ?
C15 H15 . 0.99 ?
C16 H16 . 0.99 ?
C17 H17 . 0.99 ?
C18 H18A . 0.97 ?
C18 H18B . 0.97 ?
C18 H18C . 0.97 ?
C19 H19A . 0.97 ?
C19 H19B . 0.97 ?
C19 H19C . 0.97 ?
C20 C27 . 1.519(6) ?
C20 C21 . 1.526(6) ?
C21 C22 . 1.520(6) ?
C21 H21A . 0.98 ?
C21 H21B . 0.98 ?
C22 H22 . 0.99 ?
C23 C24 . 1.485(6) ?
C24 H24A . 0.97 ?
C24 H24B . 0.97 ?
C24 H24C . 0.97 ?
C25 C26 . 1.373(7) ?
C25 H25 . 0.94 ?
C26 H26 . 0.94 ?
C27 H27A . 0.97 ?
C27 H27B . 0.97 ?
C27 H27C . 0.97 ?
C28 H28A . 0.98 ?
C28 H28B . 0.98 ?
C29 C30 . 1.481(6) ?
C30 H30A . 0.97 ?
C30 H30B . 0.97 ?
C30 H30C . 0.97 ?

loop_
_geom_torsion_atom_site_label_1
_geom_torsion_atom_site_label_2
_geom_torsion_atom_site_label_3
_geom_torsion_atom_site_label_4
_geom_torsion_site_symmetry_1
_geom_torsion_site_symmetry_2
_geom_torsion_site_symmetry_3
_geom_torsion_site_symmetry_4
_geom_torsion
_geom_torsion_publ_flag
C25 C1 C2 C3 . . . . 0.1(8) ?
C1 C2 C3 C4 . . . . -0.3(7) ?
C2 C3 C4 C26 . . . . 0.2(6) ?
C2 C3 C4 C5 . . . . -179.8(4) ?
C26 C4 C5 C6 . . . . 9.0(6) ?
C3 C4 C5 C6 . . . . -170.9(4) ?
C4 C5 C6 C7 . . . . 178.2(4) ?
C8 O1 C7 O10 . . . . -0.2(5) ?
C8 O1 C7 C6 . . . . 179.7(3) ?
C5 C6 C7 O10 . . . . 4.1(6) ?
C5 C6 C7 O1 . . . . -175.8(4) ?
C7 O1 C8 C22 . . . . 82.6(4) ?
C7 O1 C8 C9 . . . . -151.4(3) ?
O1 C8 C9 C28 . . . . -51.3(4) ?
C22 C8 C9 C28 . . . . 71.1(4) ?
O1 C8 C9 C10 . . . . 70.6(3) ?
C22 C8 C9 C10 . . . . -167.0(3) ?
O1 C8 C9 C13 . . . . -176.1(3) ?
C22 C8 C9 C13 . . . . -53.8(4) ?
C11 O2 C10 C16 . . . . -118.8(3) ?
C11 O2 C10 C9 . . . . 114.0(3) ?
C28 C9 C10 O2 . . . . 38.8(4) ?
C8 C9 C10 O2 . . . . -81.2(3) ?
C13 C9 C10 O2 . . . . 165.7(3) ?
C28 C9 C10 C16 . . . . -83.5(4) ?
C8 C9 C10 C16 . . . . 156.5(3) ?
C13 C9 C10 C16 . . . . 43.4(4) ?
C10 O2 C11 O3 . . . . -1.7(6) ?
C10 O2 C11 C12 . . . . 179.5(4) ?
C14 O4 C13 C17 . . . . 14.0(4) ?
C14 O4 C13 C20 . . . . 136.2(3) ?
C14 O4 C13 C9 . . . . -100.8(3) ?
C28 C9 C13 O4 . . . . 176.5(3) ?
C10 C9 C13 O4 . . . . 51.6(3) ?
C8 C9 C13 O4 . . . . -62.8(3) ?
C28 C9 C13 C17 . . . . 64.1(4) ?
C10 C9 C13 C17 . . . . -60.7(3) ?
C8 C9 C13 C17 . . . . -175.1(3) ?
C28 C9 C13 C20 . . . . -68.1(4) ?
C10 C9 C13 C20 . . . . 167.0(3) ?
C8 C9 C13 C20 . . . . 52.6(4) ?
C13 O4 C14 C15 . . . . 14.0(3) ?
C13 O4 C14 C19 . . . . 138.7(3) ?
C13 O4 C14 C18 . . . . -106.8(3) ?
O4 C14 C15 C16 . . . . 77.8(4) ?
C19 C14 C15 C16 . . . . -39.2(5) ?
C18 C14 C15 C16 . . . . -163.9(4) ?
O4 C14 C15 C17 . . . . -36.7(3) ?
C19 C14 C15 C17 . . . . -153.6(3) ?
C18 C14 C15 C17 . . . . 81.6(4) ?
C14 C15 C16 O5 . . . . 69.2(4) ?
C17 C15 C16 O5 . . . . -177.7(3) ?
C14 C15 C16 C10 . . . . -50.4(4) ?
C17 C15 C16 C10 . . . . 62.7(4) ?
O2 C10 C16 O5 . . . . 66.9(3) ?
C9 C10 C16 O5 . . . . -169.2(3) ?
O2 C10 C16 C15 . . . . -170.1(3) ?
C9 C10 C16 C15 . . . . -46.2(4) ?
C14 C15 C17 O6 . . . . -78.8(4) ?
C16 C15 C17 O6 . . . . 159.9(3) ?
C14 C15 C17 C13 . . . . 44.2(3) ?
C16 C15 C17 C13 . . . . -77.1(3) ?
O4 C13 C17 O6 . . . . 86.1(4) ?
C20 C13 C17 O6 . . . . -28.0(5) ?
C9 C13 C17 O6 . . . . -160.1(3) ?
O4 C13 C17 C15 . . . . -35.5(3) ?
C20 C13 C17 C15 . . . . -149.5(3) ?
C9 C13 C17 C15 . . . . 78.4(3) ?
O4 C13 C20 O7 . . . . -52.3(4) ?
C17 C13 C20 O7 . . . . 62.1(4) ?
C9 C13 C20 O7 . . . . -169.4(3) ?
O4 C13 C20 C27 . . . . -167.1(4) ?
C17 C13 C20 C27 . . . . -52.7(5) ?
C9 C13 C20 C27 . . . . 75.9(5) ?
O4 C13 C20 C21 . . . . 64.7(4) ?
C17 C13 C20 C21 . . . . 179.1(3) ?
C9 C13 C20 C21 . . . . -52.4(4) ?
O7 C20 C21 C22 . . . . 167.3(3) ?
C27 C20 C21 C22 . . . . -79.1(4) ?
C13 C20 C21 C22 . . . . 50.9(5) ?
C23 O8 C22 C21 . . . . 122.3(4) ?
C23 O8 C22 C8 . . . . -116.1(4) ?
C20 C21 C22 O8 . . . . 67.1(4) ?
C20 C21 C22 C8 . . . . -53.0(4) ?
O1 C8 C22 O8 . . . . 56.4(4) ?
C9 C8 C22 O8 . . . . -65.0(4) ?
O1 C8 C22 C21 . . . . 176.9(3) ?
C9 C8 C22 C21 . . . . 55.6(4) ?
C22 O8 C23 O9 . . . . -3.2(7) ?
C22 O8 C23 C24 . . . . 178.1(4) ?
C2 C1 C25 C26 . . . . 0.2(8) ?
C1 C25 C26 C4 . . . . -0.2(7) ?
C3 C4 C26 C25 . . . . 0.0(7) ?
C5 C4 C26 C25 . . . . -179.9(4) ?
C29 O11 C28 C9 . . . . -147.0(3) ?
C10 C9 C28 O11 . . . . 34.3(4) ?
C8 C9 C28 O11 . . . . 153.6(3) ?
C13 C9 C28 O11 . . . . -87.3(4) ?
C28 O11 C29 O12 . . . . -4.4(6) ?
C28 O11 C29 C30 . . . . 175.5(4) ?
